data_4326272
loop_
_publ_author_name
'Qiang Gao'
'Xiqu Wang'
'Allan J. Jacobson'

_publ_section_title
;
 Homochiral Frameworks Formed by Reactions of Lanthanide Ions with a
 Chiral Antimony Tartrate Secondary Building Unit
;
_journal_name_full 'Inorganic Chemistry'
_journal_page_first 9073
_journal_page_last 9082
_journal_paper_doi 10.1021/ic201274c
_journal_volume 50
_journal_year 2011
_chemical_absolute_configuration rm
_chemical_formula_sum 'C8 H16 Lu N O21 Sb2'
_chemical_formula_weight 880.69
_chemical_name_systematic
; 
 ? 
;
_space_group_IT_number 19
_symmetry_cell_setting orthorhombic
_symmetry_space_group_name_Hall 'P 2ac 2ab'
_symmetry_space_group_name_H-M 'P 21 21 21'
_atom_sites_solution_hydrogens geom
_atom_sites_solution_primary direct
_atom_sites_solution_secondary difmap
_audit_creation_method SHELXL-97
_cell_angle_alpha 90.00
_cell_angle_beta 90.00
_cell_angle_gamma 90.00
_cell_formula_units_Z 4
_cell_length_a 10.260(3)
_cell_length_b 11.279(3)
_cell_length_c 16.619(4)
_cell_measurement_reflns_used 2915
_cell_measurement_temperature 296(2)
_cell_measurement_theta_max 27.19
_cell_measurement_theta_min 2.33
_cell_volume 1923.2(9)
_computing_cell_refinement Bruker-ApexII
_computing_data_collection Bruker-ApexII
_computing_data_reduction Bruker-ApexII
_computing_structure_refinement 'SHELXL-97 (Sheldrick, 1997)'
_computing_structure_solution 'SHELXS-97 (Sheldrick, 1990)'
_diffrn_ambient_temperature 296(2)
_diffrn_measured_fraction_theta_full 0.980
_diffrn_measured_fraction_theta_max 0.980
_diffrn_radiation_monochromator graphite
_diffrn_radiation_source 'fine-focus sealed tube'
_diffrn_radiation_type MoK\a
_diffrn_radiation_wavelength 0.71073
_diffrn_reflns_av_R_equivalents 0.0766
_diffrn_reflns_av_sigmaI/netI 0.0968
_diffrn_reflns_limit_h_max 9
_diffrn_reflns_limit_h_min -13
_diffrn_reflns_limit_k_max 14
_diffrn_reflns_limit_k_min -13
_diffrn_reflns_limit_l_max 20
_diffrn_reflns_limit_l_min -22
_diffrn_reflns_number 12111
_diffrn_reflns_theta_full 28.34
_diffrn_reflns_theta_max 28.34
_diffrn_reflns_theta_min 2.18
_exptl_absorpt_coefficient_mu 7.996
_exptl_absorpt_correction_T_max 0.2779
_exptl_absorpt_correction_T_min 0.1963
_exptl_absorpt_correction_type multi-scan
_exptl_absorpt_process_details 'Blessing, 1995'
_exptl_crystal_colour colorless
_exptl_crystal_density_diffrn 3.042
_exptl_crystal_description needle
_exptl_crystal_F_000 1648
_exptl_crystal_size_max 0.16
_exptl_crystal_size_mid 0.05
_exptl_crystal_size_min 0.05
_refine_diff_density_max 1.190
_refine_diff_density_min -0.858
_refine_diff_density_rms 0.205
_refine_ls_abs_structure_details 'Flack H D (1983), Acta Cryst. A39, 876-881'
_refine_ls_abs_structure_Flack -0.029(9)
_refine_ls_extinction_method none
_refine_ls_goodness_of_fit_ref 0.924
_refine_ls_hydrogen_treatment constrain
_refine_ls_matrix_type full
_refine_ls_number_parameters 298
_refine_ls_number_reflns 4629
_refine_ls_number_restraints 0
_refine_ls_restrained_S_all 0.924
_refine_ls_R_factor_all 0.0535
_refine_ls_R_factor_gt 0.0360
_refine_ls_shift/su_max 0.001
_refine_ls_shift/su_mean 0.000
_refine_ls_structure_factor_coef Fsqd
_refine_ls_weighting_details 'calc w=1/[\s^2^(Fo^2^)+(0.0076P)^2^+0.0000P] where P=(Fo^2^+2Fc^2^)/3'
_refine_ls_weighting_scheme calc
_refine_ls_wR_factor_gt 0.0573
_refine_ls_wR_factor_ref 0.0633
_reflns_number_gt 3702
_reflns_number_total 4629
_reflns_threshold_expression >2sigma(I)
_cod_data_source_file ic201274c_si_003_14.cif
_cod_data_source_block 1D-Lu
_cod_original_cell_volume 1923.2(8)
_cod_database_code 4326272

loop_
_symmetry_equiv_pos_as_xyz
'x, y, z'
'-x+1/2, -y, z+1/2'
'x+1/2, -y+1/2, -z'
'-x, y+1/2, -z+1/2'

loop_
_atom_site_label
_atom_site_type_symbol
_atom_site_fract_x
_atom_site_fract_y
_atom_site_fract_z
_atom_site_U_iso_or_equiv
_atom_site_adp_type
_atom_site_occupancy
_atom_site_symmetry_multiplicity
_atom_site_calc_flag
_atom_site_refinement_flags
Lu1 Lu 0.61957(4) 0.33842(3) 0.70963(2) 0.01946(9) Uani 1 1 d .
Sb2 Sb 0.39698(7) 0.50421(5) 0.38290(3) 0.02163(14) Uani 1 1 d .
Sb1 Sb 0.02108(6) 0.61899(6) 0.57514(4) 0.02210(15) Uani 1 1 d .
O1 O 0.4723(7) 0.4123(6) 0.6201(3) 0.0298(17) Uani 1 1 d .
O2 O 0.4868(6) 0.5023(5) 0.5006(3) 0.0245(15) Uani 1 1 d .
O3 O 0.2629(7) 0.4165(5) 0.4476(3) 0.0226(15) Uani 1 1 d .
O4 O 0.1922(7) 0.5400(5) 0.5964(4) 0.0256(16) Uani 1 1 d .
O5 O -0.0215(7) 0.4347(5) 0.5433(4) 0.0271(16) Uani 1 1 d .
O6 O 0.0546(7) 0.2525(6) 0.5601(4) 0.0349(18) Uani 1 1 d .
O7 O 0.2543(7) 0.9014(6) 0.4947(4) 0.0263(16) Uani 1 1 d .
O8 O 0.1488(7) 0.7767(6) 0.5754(4) 0.0281(17) Uani 1 1 d .
O9 O 0.0471(6) 0.6496(6) 0.4585(3) 0.0257(16) Uani 1 1 d .
O10 O 0.0792(6) 0.6730(6) 0.2702(3) 0.0263(16) Uani 1 1 d .
O11 O 0.2261(7) 0.5338(5) 0.3026(4) 0.0249(15) Uani 1 1 d .
O12 O 0.3348(6) 0.6632(6) 0.4170(3) 0.0242(14) Uani 1 1 d .
O13 O 0.8225(8) 0.2280(7) 0.7098(5) 0.051(2) Uani 1 1 d .
O14 O 0.8484(10) 0.4044(7) 0.7419(4) 0.061(3) Uani 1 1 d .
O15 O 1.0142(9) 0.2862(9) 0.7481(4) 0.065(3) Uani 1 1 d .
O16W O 0.7243(6) 0.3807(6) 0.5881(3) 0.0264(16) Uani 1 1 d .
O17W O 0.5549(6) 0.1768(5) 0.6341(3) 0.0242(15) Uani 1 1 d .
O18W O 0.6255(7) 0.5424(5) 0.7262(4) 0.0332(17) Uani 1 1 d .
O19W O 0.6442(7) 0.3725(6) 0.8460(4) 0.0349(18) Uani 1 1 d .
O20W O 0.6198(7) 0.1420(5) 0.7914(4) 0.0348(15) Uani 1 1 d .
O21W O 0.2751(8) 0.1149(7) 0.6217(4) 0.048(2) Uani 1 1 d .
N1 N 0.9005(10) 0.3063(9) 0.7330(5) 0.041(2) Uani 1 1 d .
C1 C 0.4283(9) 0.4344(8) 0.5514(5) 0.021(2) Uani 1 1 d .
C2 C 0.3025(9) 0.3815(8) 0.5261(5) 0.019(2) Uani 1 1 d .
H2 H 0.3122 0.2950 0.5265 0.022 Uiso 1 1 calc R
C3 C 0.1982(10) 0.4146(8) 0.5880(5) 0.024(2) Uani 1 1 d .
H3 H 0.2226 0.3803 0.6400 0.029 Uiso 1 1 calc R
C4 C 0.0701(10) 0.3607(8) 0.5617(5) 0.025(2) Uani 1 1 d .
C5 C 0.1813(9) 0.8155(8) 0.5055(5) 0.020(2) Uani 1 1 d .
C6 C 0.1214(10) 0.7506(7) 0.4342(5) 0.021(2) Uani 1 1 d .
H6 H 0.0624 0.8056 0.4067 0.025 Uiso 1 1 calc R
C7 C 0.2289(9) 0.7169(8) 0.3756(5) 0.022(2) Uani 1 1 d .
H7 H 0.2606 0.7894 0.3496 0.026 Uiso 1 1 calc R
C8 C 0.1713(9) 0.6352(9) 0.3103(5) 0.024(2) Uani 1 1 d .

loop_
_atom_site_aniso_label
_atom_site_aniso_U_11
_atom_site_aniso_U_22
_atom_site_aniso_U_33
_atom_site_aniso_U_23
_atom_site_aniso_U_13
_atom_site_aniso_U_12
Lu1 0.0178(2) 0.02532(19) 0.01523(17) 0.00040(18) 0.00049(17) 0.00075(19)
Sb2 0.0190(3) 0.0248(3) 0.0211(3) 0.0011(3) 0.0009(3) 0.0007(3)
Sb1 0.0195(3) 0.0273(3) 0.0194(3) -0.0015(3) 0.0020(3) -0.0004(3)
O1 0.022(4) 0.051(4) 0.017(3) 0.005(3) -0.003(3) 0.010(3)
O2 0.017(4) 0.030(4) 0.026(3) 0.006(3) -0.004(3) -0.012(3)
O3 0.025(4) 0.027(4) 0.015(3) 0.003(3) 0.000(3) -0.003(3)
O4 0.025(4) 0.024(4) 0.027(4) 0.004(3) -0.005(3) 0.001(3)
O5 0.018(4) 0.025(4) 0.038(4) 0.004(3) -0.002(3) -0.002(3)
O6 0.027(5) 0.027(4) 0.050(5) 0.005(3) -0.003(4) -0.003(3)
O7 0.024(4) 0.026(4) 0.029(4) -0.003(3) -0.002(3) -0.002(3)
O8 0.028(4) 0.038(4) 0.018(3) -0.004(3) -0.001(3) -0.012(3)
O9 0.025(4) 0.037(4) 0.016(3) -0.007(3) -0.001(3) -0.008(3)
O10 0.021(4) 0.036(4) 0.022(3) 0.000(3) -0.011(3) -0.005(3)
O11 0.033(4) 0.023(4) 0.018(4) -0.002(3) -0.005(3) 0.001(3)
O12 0.019(4) 0.027(3) 0.026(3) -0.002(3) -0.005(3) 0.006(3)
O13 0.043(5) 0.046(5) 0.065(6) 0.014(5) 0.001(5) -0.006(4)
O14 0.073(8) 0.054(6) 0.055(5) -0.022(4) -0.008(5) 0.014(5)
O15 0.031(5) 0.121(8) 0.043(5) -0.012(5) -0.007(4) 0.006(6)
O16W 0.016(4) 0.043(4) 0.020(3) 0.006(3) 0.005(3) -0.003(3)
O17W 0.023(4) 0.020(3) 0.029(4) -0.003(3) -0.001(3) 0.001(3)
O18W 0.035(5) 0.030(4) 0.034(4) 0.003(3) 0.004(4) -0.008(4)
O19W 0.032(5) 0.052(5) 0.021(3) 0.000(3) -0.001(3) 0.003(4)
O20W 0.036(4) 0.035(4) 0.033(3) -0.002(3) 0.000(4) 0.006(4)
O21W 0.046(6) 0.043(5) 0.054(5) 0.007(4) -0.003(4) 0.006(4)
N1 0.034(6) 0.065(7) 0.024(5) 0.002(5) -0.004(4) 0.003(6)
C1 0.018(5) 0.018(5) 0.025(5) -0.009(4) 0.008(4) 0.004(4)
C2 0.026(6) 0.018(5) 0.012(4) 0.006(4) -0.002(4) 0.001(4)
C3 0.032(6) 0.019(5) 0.021(5) -0.002(4) 0.006(4) -0.001(4)
C4 0.040(7) 0.027(6) 0.009(4) 0.004(4) 0.002(4) -0.001(5)
C5 0.017(5) 0.025(6) 0.016(5) -0.005(4) -0.005(4) 0.002(4)
C6 0.015(5) 0.023(5) 0.024(5) -0.007(4) -0.006(5) -0.002(4)
C7 0.021(6) 0.025(5) 0.019(5) 0.001(4) 0.001(4) -0.007(4)
C8 0.022(5) 0.041(7) 0.009(4) 0.001(4) 0.008(4) -0.009(5)

loop_
_atom_type_symbol
_atom_type_description
_atom_type_scat_dispersion_real
_atom_type_scat_dispersion_imag
_atom_type_scat_source
C C 0.0033 0.0016 'International Tables Vol C Tables 4.2.6.8 and 6.1.1.4'
O O 0.0106 0.0060 'International Tables Vol C Tables 4.2.6.8 and 6.1.1.4'
Sb Sb -0.5866 1.5461 'International Tables Vol C Tables 4.2.6.8 and 6.1.1.4'
Lu Lu -0.4720 5.8584 'International Tables Vol C Tables 4.2.6.8 and 6.1.1.4'
N N 0.0061 0.0033 'International Tables Vol C Tables 4.2.6.8 and 6.1.1.4'
H H 0.0000 0.0000 'International Tables Vol C Tables 4.2.6.8 and 6.1.1.4'

loop_
_geom_angle_atom_site_label_1
_geom_angle_atom_site_label_2
_geom_angle_atom_site_label_3
_geom_angle
_geom_angle_site_symmetry_1
_geom_angle_site_symmetry_3
O1 Lu1 O10 73.5(2) . 2_565
O1 Lu1 O17W 75.1(2) . .
O10 Lu1 O17W 86.5(2) 2_565 .
O1 Lu1 O19W 130.7(2) . .
O10 Lu1 O19W 71.0(2) 2_565 .
O17W Lu1 O19W 134.0(2) . .
O1 Lu1 O18W 74.5(2) . .
O10 Lu1 O18W 91.5(3) 2_565 .
O17W Lu1 O18W 148.8(2) . .
O19W Lu1 O18W 73.5(2) . .
O1 Lu1 O16W 70.5(2) . .
O10 Lu1 O16W 143.6(2) 2_565 .
O17W Lu1 O16W 79.8(2) . .
O19W Lu1 O16W 139.7(2) . .
O18W Lu1 O16W 83.6(2) . .
O1 Lu1 O13 139.2(3) . .
O10 Lu1 O13 137.6(2) 2_565 .
O17W Lu1 O13 80.9(3) . .
O19W Lu1 O13 89.4(3) . .
O18W Lu1 O13 119.1(3) . .
O16W Lu1 O13 73.2(3) . .
O1 Lu1 O14 130.4(3) . .
O10 Lu1 O14 139.2(2) 2_565 .
O17W Lu1 O14 128.0(2) . .
O19W Lu1 O14 68.9(2) . .
O18W Lu1 O14 69.9(3) . .
O16W Lu1 O14 72.3(2) . .
O13 Lu1 O14 49.6(3) . .
O1 Lu1 O20W 130.8(2) . .
O10 Lu1 O20W 73.8(2) 2_565 .
O17W Lu1 O20W 67.14(19) . .
O19W Lu1 O20W 68.2(2) . .
O18W Lu1 O20W 141.6(2) . .
O16W Lu1 O20W 128.7(2) . .
O13 Lu1 O20W 64.0(2) . .
O14 Lu1 O20W 98.0(3) . .
O12 Sb2 O3 94.1(2) . .
O12 Sb2 O2 83.5(2) . .
O3 Sb2 O2 78.6(2) . .
O12 Sb2 O11 77.5(2) . .
O3 Sb2 O11 81.7(2) . .
O2 Sb2 O11 151.5(2) . .
O9 Sb1 O4 97.6(3) . .
O9 Sb1 O5 87.5(2) . .
O4 Sb1 O5 78.2(3) . .
O9 Sb1 O8 77.5(2) . .
O4 Sb1 O8 80.6(3) . .
O5 Sb1 O8 152.0(3) . .
C1 O1 Lu1 155.1(6) . .
C1 O2 Sb2 113.6(6) . .
C2 O3 Sb2 115.6(5) . .
C3 O4 Sb1 117.6(6) . .
C4 O5 Sb1 114.2(6) . .
C5 O8 Sb1 115.2(5) . .
C6 O9 Sb1 119.1(5) . .
C8 O10 Lu1 154.9(7) . 2_564
C8 O11 Sb2 114.8(6) . .
C7 O12 Sb2 119.5(5) . .
N1 O13 Lu1 100.8(7) . .
N1 O14 Lu1 96.5(7) . .
O15 N1 O14 123.9(11) . .
O15 N1 O13 123.1(11) . .
O14 N1 O13 113.0(10) . .
O1 C1 O2 123.2(9) . .
O1 C1 C2 119.5(8) . .
O2 C1 C2 117.3(8) . .
O3 C2 C1 113.4(7) . .
O3 C2 C3 110.4(8) . .
C1 C2 C3 108.7(7) . .
O4 C3 C4 113.0(9) . .
O4 C3 C2 109.8(8) . .
C4 C3 C2 108.4(7) . .
O6 C4 O5 122.7(10) . .
O6 C4 C3 121.1(9) . .
O5 C4 C3 116.1(8) . .
O7 C5 O8 123.8(8) . .
O7 C5 C6 120.4(8) . .
O8 C5 C6 115.8(8) . .
O9 C6 C7 111.7(7) . .
O9 C6 C5 112.2(7) . .
C7 C6 C5 109.0(8) . .
O12 C7 C6 110.6(7) . .
O12 C7 C8 112.3(8) . .
C6 C7 C8 108.8(8) . .
O10 C8 O11 126.2(9) . .
O10 C8 C7 117.9(9) . .
O11 C8 C7 115.9(9) . .

loop_
_geom_bond_atom_site_label_1
_geom_bond_atom_site_label_2
_geom_bond_distance
_geom_bond_site_symmetry_2
Lu1 O1 2.279(6) .
Lu1 O10 2.278(6) 2_565
Lu1 O17W 2.311(6) .
Lu1 O19W 2.313(6) .
Lu1 O18W 2.318(6) .
Lu1 O16W 2.336(6) .
Lu1 O13 2.426(8) .
Lu1 O14 2.520(10) .
Lu1 O20W 2.599(6) .
Sb2 O12 1.986(6) .
Sb2 O3 2.007(6) .
Sb2 O2 2.162(6) .
Sb2 O11 2.229(6) .
Sb1 O9 1.987(6) .
Sb1 O4 2.000(7) .
Sb1 O5 2.190(6) .
Sb1 O8 2.209(6) .
O1 C1 1.252(10) .
O2 C1 1.289(10) .
O3 C2 1.423(9) .
O4 C3 1.423(10) .
O5 C4 1.294(11) .
O6 C4 1.231(11) .
O7 C5 1.238(11) .
O8 C5 1.285(10) .
O9 C6 1.429(10) .
O10 C8 1.233(10) .
O10 Lu1 2.278(6) 2_564
O11 C8 1.281(11) .
O12 C7 1.421(11) .
O13 N1 1.253(11) .
O14 N1 1.238(12) .
O15 N1 1.215(13) .
C1 C2 1.483(12) .
C2 C3 1.530(12) .
C3 C4 1.512(14) .
C5 C6 1.524(11) .
C6 C7 1.519(13) .
C7 C8 1.541(12) .
